data_9015049
loop_
_publ_author_name
'Meisel, M.'
'Wolf, G.'
'Averbuch-Pouchot M'

_publ_section_title
;
 Structure of ammonium trithio-cyclo-triphosphate
 _cod_database_code 1008497
;
_journal_name_full 'Acta Crystallographica, Section C'
_journal_page_first 1368
_journal_page_last 1370
_journal_paper_doi 10.1107/S0108270191001427
_journal_volume 47
_journal_year 1991
_chemical_formula_sum 'H4 N O2 P S'
_space_group_IT_number 62
_symmetry_space_group_name_Hall '-P 2ac 2n'
_symmetry_space_group_name_H-M 'P n m a'
_cell_angle_alpha 90
_cell_angle_beta 90
_cell_angle_gamma 90
_cell_length_a 12.450
_cell_length_b 12.755
_cell_length_c 8.154
_cell_formula_units_Z 12
_cell_volume 1294.853
_database_code_amcsd 0016390
_exptl_crystal_density_diffrn 1.740
_cod_duplicate_entry 1008497
_cod_original_formula_sum 'P S O2 N H4'
_cod_database_code 9015049
_amcsd_formula_title 'H12 N3 O6 P3 S3'

loop_
_space_group_symop_operation_xyz
x,y,z
x,1/2-y,z
-x,1/2+y,-z
1/2-x,1/2+y,1/2+z
1/2+x,1/2-y,1/2-z
1/2+x,y,1/2-z
1/2-x,-y,1/2+z
-x,-y,-z

loop_
_atom_site_label
_atom_site_fract_x
_atom_site_fract_y
_atom_site_fract_z
P1 0.88066 0.13484 0.16020
P2 0.02670 0.25000 -0.06600
S1 0.92977 0.03778 0.32790
S2 0.17720 0.25000 -0.01040
O1 0.87700 0.25000 0.24150
O2 0.77830 0.11180 0.07360
O3 0.97220 0.15140 0.02400
O4 0.98820 0.25000 0.76330
N1 0.40600 0.75000 0.96800
N2 0.31980 0.43080 0.77530
H1 0.43300 0.75000 0.08000
H2 0.14200 0.25000 0.46000
H3 0.07500 0.19600 0.42200
H4 0.30000 0.43600 0.68500
H5 0.22800 0.62000 0.34900
H6 0.12300 0.91400 0.27800
H7 0.29600 0.50000 0.82200

loop_
_cod_related_entry_id
_cod_related_entry_database
_cod_related_entry_code
1 AMCSD 0016390
